data_7121408
loop_
_publ_author_name
'Hern\'andez-Ju\'arez, M'
'L\'opez-Serrano, J'
'Gonz\'alez-Herrero, P'
'Rend\'on, N'
'\'Alvarez, E'
'Paneque, M.'
'Su\'arez, A'

_publ_section_title
;
 Hydrogenation of an iridium-coordinated imidazol-2-ylidene ligand
 fragment.
;
_journal_issue 31
_journal_name_full 'Chemical communications (Cambridge, England)'
_journal_page_first 3843
_journal_page_last 3846
_journal_paper_doi 10.1039/c8cc00420j
_journal_volume 54
_journal_year 2018
_chemical_formula_moiety 'C30 H27 Ir N3 P'
_chemical_formula_sum 'C30 H27 Ir N3 P'
_chemical_formula_weight 652.71
_space_group_crystal_system monoclinic
_space_group_IT_number 14
_space_group_name_Hall '-P 2yn'
_space_group_name_H-M_alt 'P 1 21/n 1'
_symmetry_space_group_name_Hall '-P 2yn'
_symmetry_space_group_name_H-M 'P 1 21/n 1'
_atom_sites_solution_hydrogens mixed
_audit_creation_method SHELXL-2016/6
_audit_update_record
;
2018-03-16 deposited with the CCDC.
2018-03-20 downloaded from the CCDC.
;
_cell_angle_alpha 90
_cell_angle_beta 111.232(2)
_cell_angle_gamma 90
_cell_formula_units_Z 4
_cell_length_a 12.4319(6)
_cell_length_b 14.5003(6)
_cell_length_c 14.6477(6)
_cell_measurement_reflns_used 8875
_cell_measurement_temperature 193(2)
_cell_measurement_theta_max 30.43
_cell_measurement_theta_min 2.25
_cell_volume 2461.25(19)
_computing_cell_refinement 'Bruker SAINT'
_computing_data_collection 'Bruker APEX2'
_computing_data_reduction 'Bruker SAINT'
_computing_molecular_graphics 'Bruker SHELXTL'
_computing_publication_material 'Bruker SHELXTL'
_computing_structure_refinement 'SHELXL-2016/6 (Sheldrick, 2016)'
_computing_structure_solution 'SHELXS-97 (Sheldrick, 2008)'
_diffrn_ambient_temperature 193(2)
_diffrn_detector_area_resol_mean 8.26
_diffrn_measured_fraction_theta_full 0.996
_diffrn_measured_fraction_theta_max 0.996
_diffrn_measurement_device_type
;
 Bruker-Nonius X8kappa APEX II CCD area detector
;
_diffrn_measurement_method 'phi and omega scans with narrow frames'
_diffrn_radiation_monochromator graphite
_diffrn_radiation_source 'fine-focus sealed tube'
_diffrn_radiation_type MoK\a
_diffrn_radiation_wavelength 0.71073
_diffrn_reflns_av_R_equivalents 0.0282
_diffrn_reflns_av_unetI/netI 0.0244
_diffrn_reflns_Laue_measured_fraction_full 0.996
_diffrn_reflns_Laue_measured_fraction_max 0.996
_diffrn_reflns_limit_h_max 10
_diffrn_reflns_limit_h_min -14
_diffrn_reflns_limit_k_max 17
_diffrn_reflns_limit_k_min -17
_diffrn_reflns_limit_l_max 17
_diffrn_reflns_limit_l_min -15
_diffrn_reflns_number 19107
_diffrn_reflns_point_group_measured_fraction_full 0.996
_diffrn_reflns_point_group_measured_fraction_max 0.996
_diffrn_reflns_theta_full 25.242
_diffrn_reflns_theta_max 25.248
_diffrn_reflns_theta_min 2.250
_exptl_absorpt_coefficient_mu 5.514
_exptl_absorpt_correction_T_max 0.7461
_exptl_absorpt_correction_T_min 0.6499
_exptl_absorpt_correction_type multi-scans
_exptl_absorpt_process_details
;
program SADABS, Bruker (2001).
;
_exptl_crystal_colour yellow
_exptl_crystal_density_diffrn 1.761
_exptl_crystal_description prism
_exptl_crystal_F_000 1280
_exptl_crystal_size_max 0.150
_exptl_crystal_size_mid 0.100
_exptl_crystal_size_min 0.070
_refine_diff_density_max 0.965
_refine_diff_density_min -0.621
_refine_diff_density_rms 0.085
_refine_ls_extinction_method none
_refine_ls_goodness_of_fit_ref 1.052
_refine_ls_hydrogen_treatment mixed
_refine_ls_matrix_type full
_refine_ls_number_parameters 352
_refine_ls_number_reflns 4439
_refine_ls_number_restraints 337
_refine_ls_restrained_S_all 1.090
_refine_ls_R_factor_all 0.0274
_refine_ls_R_factor_gt 0.0218
_refine_ls_shift/su_max 0.003
_refine_ls_shift/su_mean 0.000
_refine_ls_structure_factor_coef Fsqd
_refine_ls_weighting_details 'w=1/[\s^2^(Fo^2^)+(0.0252P)^2^+2.7416P] where P=(Fo^2^+2Fc^2^)/3'
_refine_ls_weighting_scheme calc
_refine_ls_wR_factor_gt 0.0510
_refine_ls_wR_factor_ref 0.0533
_reflns_Friedel_coverage 0.000
_reflns_number_gt 3912
_reflns_number_total 4439
_reflns_threshold_expression 'I > 2\s(I)'
_cod_data_source_file c8cc00420j3.cif
_cod_data_source_block 3
_cod_depositor_comments 'Adding full bibliography for 7121406--7121408.cif.'
_cod_database_code 7121408
_shelx_shelxl_version_number 2016/6
_shelx_space_group_comment
; 
The symmetry employed for this shelxl refinement is uniquely defined 
by the following loop, which should always be used as a source of 
symmetry information in preference to the above space-group names. 
They are only intended as comments. 
;
_shelx_estimated_absorpt_t_min 0.492
_shelx_estimated_absorpt_t_max 0.699

loop_
_space_group_symop_operation_xyz
'x, y, z'
'-x+1/2, y+1/2, -z+1/2'
'-x, -y, -z'
'x-1/2, -y-1/2, z-1/2'

loop_
_atom_site_label
_atom_site_type_symbol
_atom_site_fract_x
_atom_site_fract_y
_atom_site_fract_z
_atom_site_U_iso_or_equiv
_atom_site_adp_type
_atom_site_occupancy
_atom_site_site_symmetry_order
_atom_site_calc_flag
_atom_site_refinement_flags_posn
_atom_site_refinement_flags_adp
_atom_site_refinement_flags_occupancy
_atom_site_disorder_assembly
_atom_site_disorder_group
Ir1 Ir 0.42585(2) 1.01801(2) 0.33582(2) 0.02650(6) Uani 1 1 d D . . . .
H1IR H 0.310(2) 1.076(2) 0.275(2) 0.032 Uiso 1 1 d D U . . .
P1 P 0.34883(8) 0.90372(7) 0.22164(7) 0.0320(2) Uani 1 1 d . . . . .
N1 N 0.4960(3) 1.2005(2) 0.4089(2) 0.0321(7) Uani 1 1 d . . . . .
N2 N 0.4388(3) 1.1299(2) 0.5130(2) 0.0284(7) Uani 1 1 d . . . . .
N3 N 0.3281(2) 0.9533(2) 0.4141(2) 0.0286(6) Uani 1 1 d . . . . .
C1 C 0.4533(3) 1.1201(2) 0.4279(2) 0.0265(7) Uani 1 1 d . . . . .
C2 C 0.4735(4) 1.2178(3) 0.5486(3) 0.0384(9) Uani 1 1 d . . . . .
H2 H 0.471359 1.242828 0.607876 0.046 Uiso 1 1 d R U . . .
C3 C 0.5102(4) 1.2617(3) 0.4843(3) 0.0428(10) Uani 1 1 d . . . . .
H3 H 0.540360 1.322465 0.489891 0.051 Uiso 1 1 d R U . . .
C4 C 0.5255(3) 1.1998(3) 0.3233(3) 0.0318(8) Uani 1 1 d . . . . .
C5 C 0.5064(3) 1.1139(3) 0.2751(3) 0.0324(8) Uani 1 1 d . . . . .
C6 C 0.5418(4) 1.1126(3) 0.1941(3) 0.0482(11) Uani 1 1 d . . . . .
C7 C 0.5840(4) 1.1923(3) 0.1645(3) 0.0474(11) Uani 1 1 d . . . . .
H7 H 0.604423 1.188676 0.108080 0.057 Uiso 1 1 d R U . . .
C8 C 0.5973(3) 1.2754(3) 0.2122(3) 0.0408(10) Uani 1 1 d . . . . .
C9 C 0.5683(3) 1.2785(3) 0.2947(3) 0.0395(9) Uani 1 1 d . . . . .
H9 H 0.577265 1.333929 0.331304 0.047 Uiso 1 1 d R U . . .
C10 C 0.5434(8) 1.0262(4) 0.1394(5) 0.107(3) Uani 1 1 d . U . . .
H10A H 0.601193 1.031673 0.108669 0.160 Uiso 1 1 calc R U . . .
H10B H 0.467128 1.016235 0.088775 0.160 Uiso 1 1 calc R U . . .
H10C H 0.562832 0.973894 0.184879 0.160 Uiso 1 1 calc R U . . .
C11 C 0.6391(5) 1.3599(4) 0.1744(4) 0.0627(14) Uani 1 1 d . U . . .
H11A H 0.676529 1.340943 0.128895 0.094 Uiso 1 1 calc R U . . .
H11B H 0.694512 1.393465 0.229453 0.094 Uiso 1 1 calc R U . . .
H11C H 0.573290 1.399930 0.140244 0.094 Uiso 1 1 calc R U . . .
C12 C 0.4123(3) 1.0527(3) 0.5656(2) 0.0307(8) Uani 1 1 d . . . . .
H12 H 0.374448 1.079583 0.609242 0.037 Uiso 1 1 calc R U . . .
C13 C 0.3313(3) 0.9819(3) 0.5038(3) 0.0303(8) Uani 1 1 d . . . . .
C14 C 0.2615(3) 0.9375(3) 0.5472(3) 0.0436(10) Uani 1 1 d . . . . .
H14 H 0.261972 0.958345 0.608863 0.052 Uiso 1 1 d R U . . .
C15 C 0.1937(4) 0.8653(4) 0.5024(3) 0.0517(12) Uani 1 1 d . . . . .
H15 H 0.149927 0.833584 0.533891 0.062 Uiso 1 1 d R U . . .
C16 C 0.1894(3) 0.8381(3) 0.4116(3) 0.0476(11) Uani 1 1 d . . . . .
H16 H 0.141480 0.788188 0.378922 0.057 Uiso 1 1 d R U . . .
C17 C 0.2543(3) 0.8837(3) 0.3686(3) 0.0363(9) Uani 1 1 d . . . . .
C18 C 0.2391(4) 0.8604(4) 0.2658(4) 0.0693(15) Uani 1 1 d . U . . .
H18A H 0.163264 0.884474 0.222402 0.083 Uiso 1 1 calc R U . . .
H18B H 0.236399 0.792401 0.259193 0.083 Uiso 1 1 calc R U . . .
C19 C 0.4149(3) 0.7975(3) 0.1987(3) 0.0351(8) Uani 1 1 d . U . . .
C20 C 0.3543(4) 0.7152(3) 0.1712(4) 0.0564(10) Uani 1 1 d . U . . .
H20 H 0.275543 0.712925 0.164860 0.068 Uiso 1 1 d R U . . .
C21 C 0.4062(4) 0.6365(4) 0.1536(4) 0.0657(11) Uani 1 1 d . U . . .
H21 H 0.363415 0.580835 0.135641 0.079 Uiso 1 1 d R U . . .
C22 C 0.5179(4) 0.6382(3) 0.1622(3) 0.0559(10) Uani 1 1 d . U . . .
H22 H 0.552510 0.584583 0.147583 0.067 Uiso 1 1 d R U . . .
C23 C 0.5810(4) 0.7173(3) 0.1903(3) 0.0470(9) Uani 1 1 d . U . . .
H23 H 0.660083 0.717927 0.197695 0.056 Uiso 1 1 d R U . . .
C24 C 0.5294(3) 0.7964(3) 0.2088(3) 0.0392(8) Uani 1 1 d . U . . .
H24 H 0.574184 0.850849 0.229117 0.047 Uiso 1 1 d R U . . .
C25A C 0.2343(4) 0.9312(4) 0.1013(3) 0.0352(12) Uani 0.507(4) 1 d G U P A 1
C26A C 0.1351(4) 0.9782(4) 0.0967(3) 0.0397(14) Uani 0.507(4) 1 d G U P A 1
H26A H 0.124723 0.996334 0.155301 0.048 Uiso 0.507(4) 1 d R U P A 1
C27A C 0.0510(4) 0.9988(4) 0.0063(4) 0.0451(15) Uani 0.507(4) 1 d G U P A 1
H27A H -0.016861 1.030941 0.003151 0.054 Uiso 0.507(4) 1 d R U P A 1
C28A C 0.0661(4) 0.9723(4) -0.0794(3) 0.0472(13) Uani 0.507(4) 1 d G U P A 1
H28A H 0.008643 0.986332 -0.141206 0.057 Uiso 0.507(4) 1 d R U P A 1
C29A C 0.1654(5) 0.9252(4) -0.0748(3) 0.0437(12) Uani 0.507(4) 1 d G U P A 1
H29A H 0.175731 0.907118 -0.133414 0.052 Uiso 0.507(4) 1 d R U P A 1
C30A C 0.2495(4) 0.9047(4) 0.0156(4) 0.0382(12) Uani 0.507(4) 1 d G U P A 1
H30A H 0.317316 0.872511 0.018733 0.046 Uiso 0.507(4) 1 d R U P A 1
C25B C 0.2883(5) 0.9409(3) 0.0900(3) 0.0350(13) Uani 0.493(4) 1 d G U P A 2
C26B C 0.2828(5) 1.0342(3) 0.0669(3) 0.0388(14) Uani 0.493(4) 1 d G U P A 2
H26B H 0.312485 1.078700 0.117374 0.047 Uiso 0.493(4) 1 d R U P A 2
C27B C 0.2340(5) 1.0623(3) -0.0302(4) 0.0437(15) Uani 0.493(4) 1 d G U P A 2
H27B H 0.230248 1.126068 -0.046067 0.052 Uiso 0.493(4) 1 d R U P A 2
C28B C 0.1906(5) 0.9972(4) -0.1041(3) 0.0456(14) Uani 0.493(4) 1 d G U P A 2
H28B H 0.157230 1.016422 -0.170502 0.055 Uiso 0.493(4) 1 d R U P A 2
C29B C 0.1961(5) 0.9039(3) -0.0810(3) 0.0445(13) Uani 0.493(4) 1 d G U P A 2
H29B H 0.166451 0.859412 -0.131500 0.053 Uiso 0.493(4) 1 d R U P A 2
C30B C 0.2449(5) 0.8758(3) 0.0161(4) 0.0391(13) Uani 0.493(4) 1 d G U P A 2
H30B H 0.248689 0.812041 0.031940 0.047 Uiso 0.493(4) 1 d R U P A 2

loop_
_atom_site_aniso_label
_atom_site_aniso_U_11
_atom_site_aniso_U_22
_atom_site_aniso_U_33
_atom_site_aniso_U_23
_atom_site_aniso_U_13
_atom_site_aniso_U_12
Ir1 0.03178(9) 0.02614(9) 0.02164(8) -0.00278(5) 0.00973(6) -0.00066(6)
P1 0.0347(5) 0.0323(5) 0.0245(5) -0.0049(4) 0.0053(4) 0.0006(4)
N1 0.0418(18) 0.0236(16) 0.0338(17) -0.0022(13) 0.0173(14) 0.0026(14)
N2 0.0322(16) 0.0277(16) 0.0249(15) -0.0012(12) 0.0098(12) 0.0055(13)
N3 0.0236(15) 0.0325(16) 0.0278(15) 0.0003(13) 0.0072(12) 0.0017(13)
C1 0.0265(18) 0.0261(18) 0.0263(18) -0.0002(14) 0.0089(14) 0.0022(15)
C2 0.052(3) 0.026(2) 0.038(2) -0.0086(16) 0.0180(19) 0.0069(18)
C3 0.064(3) 0.024(2) 0.043(2) -0.0070(17) 0.023(2) 0.0009(19)
C4 0.034(2) 0.0290(19) 0.033(2) 0.0049(15) 0.0127(16) 0.0067(16)
C5 0.037(2) 0.030(2) 0.0303(19) 0.0046(15) 0.0123(16) 0.0027(17)
C6 0.074(3) 0.041(2) 0.044(2) 0.0011(19) 0.038(2) -0.001(2)
C7 0.055(3) 0.053(3) 0.044(2) 0.010(2) 0.031(2) 0.006(2)
C8 0.033(2) 0.043(2) 0.048(2) 0.0150(19) 0.0159(18) 0.0032(18)
C9 0.039(2) 0.031(2) 0.049(2) 0.0048(17) 0.0163(18) 0.0030(18)
C10 0.203(7) 0.074(4) 0.095(4) -0.012(3) 0.116(5) -0.020(4)
C11 0.065(3) 0.058(3) 0.072(3) 0.020(2) 0.033(3) -0.007(3)
C12 0.0319(19) 0.036(2) 0.0266(18) -0.0005(16) 0.0132(15) 0.0033(17)
C13 0.0221(17) 0.041(2) 0.0237(18) 0.0033(15) 0.0034(14) 0.0053(16)
C14 0.036(2) 0.064(3) 0.030(2) 0.006(2) 0.0110(17) -0.009(2)
C15 0.039(2) 0.072(3) 0.044(3) 0.012(2) 0.0142(19) -0.016(2)
C16 0.029(2) 0.049(3) 0.059(3) -0.004(2) 0.0094(19) -0.0119(19)
C17 0.0236(19) 0.038(2) 0.045(2) -0.0057(17) 0.0097(16) -0.0012(17)
C18 0.055(3) 0.092(3) 0.072(3) -0.045(3) 0.037(2) -0.028(2)
C19 0.0341(16) 0.0375(17) 0.0344(17) -0.0101(14) 0.0131(14) -0.0018(14)
C20 0.0435(19) 0.047(2) 0.075(2) -0.0167(19) 0.0169(18) -0.0059(16)
C21 0.055(2) 0.050(2) 0.083(2) -0.025(2) 0.0153(19) -0.0044(18)
C22 0.055(2) 0.051(2) 0.059(2) -0.0164(18) 0.0171(18) 0.0071(18)
C23 0.0426(18) 0.056(2) 0.0448(19) -0.0068(17) 0.0187(16) 0.0073(15)
C24 0.0368(17) 0.0450(18) 0.0352(17) -0.0069(15) 0.0124(14) -0.0010(15)
C25A 0.036(2) 0.033(2) 0.0352(18) 0.0010(18) 0.0120(18) -0.0017(19)
C26A 0.038(3) 0.034(3) 0.046(2) -0.003(2) 0.013(2) -0.002(2)
C27A 0.042(2) 0.035(3) 0.052(3) 0.003(2) 0.010(2) 0.000(2)
C28A 0.048(2) 0.041(2) 0.044(2) 0.007(2) 0.0067(19) 0.000(2)
C29A 0.046(2) 0.044(2) 0.0360(19) 0.0030(19) 0.0093(18) 0.0000(19)
C30A 0.041(2) 0.039(2) 0.0334(19) 0.0008(19) 0.0116(17) -0.0011(19)
C25B 0.036(2) 0.036(2) 0.033(2) 0.0003(18) 0.0121(19) 0.002(2)
C26B 0.038(2) 0.038(2) 0.037(2) 0.003(2) 0.010(2) 0.001(2)
C27B 0.045(3) 0.043(3) 0.040(2) 0.007(2) 0.012(2) 0.000(2)
C28B 0.048(2) 0.047(2) 0.037(2) 0.0056(19) 0.011(2) 0.002(2)
C29B 0.048(2) 0.045(2) 0.0358(19) 0.0012(19) 0.0093(19) 0.003(2)
C30B 0.042(2) 0.039(2) 0.0341(19) 0.0014(18) 0.0108(18) 0.000(2)

loop_
_atom_type_symbol
_atom_type_description
_atom_type_scat_dispersion_real
_atom_type_scat_dispersion_imag
_atom_type_scat_source
C C 0.0033 0.0016 'International Tables Vol C Tables 4.2.6.8 and 6.1.1.4'
H H 0.0000 0.0000 'International Tables Vol C Tables 4.2.6.8 and 6.1.1.4'
N N 0.0061 0.0033 'International Tables Vol C Tables 4.2.6.8 and 6.1.1.4'
P P 0.1023 0.0942 'International Tables Vol C Tables 4.2.6.8 and 6.1.1.4'
Ir Ir -1.4442 7.9887 'International Tables Vol C Tables 4.2.6.8 and 6.1.1.4'

loop_
_geom_angle_atom_site_label_1
_geom_angle_atom_site_label_2
_geom_angle_atom_site_label_3
_geom_angle
_geom_angle_site_symmetry_1
_geom_angle_site_symmetry_3
C1 Ir1 C5 78.35(15) . .
C1 Ir1 N3 87.37(13) . .
C5 Ir1 N3 164.00(13) . .
C1 Ir1 C12 90.57(14) . 3_676
C5 Ir1 C12 96.94(14) . 3_676
N3 Ir1 C12 90.32(12) . 3_676
C1 Ir1 P1 166.57(11) . .
C5 Ir1 P1 107.88(10) . .
N3 Ir1 P1 84.67(8) . .
C12 Ir1 P1 100.25(10) 3_676 .
C1 Ir1 H1IR 83.5(12) . .
C5 Ir1 H1IR 83.4(13) . .
N3 Ir1 H1IR 87.9(12) . .
C12 Ir1 H1IR 173.9(12) 3_676 .
P1 Ir1 H1IR 85.4(13) . .
C18 P1 C19 102.6(2) . .
C18 P1 C25A 89.7(3) . .
C19 P1 C25A 104.2(2) . .
C18 P1 C25B 113.0(3) . .
C19 P1 C25B 95.3(2) . .
C18 P1 Ir1 99.12(15) . .
C19 P1 Ir1 129.94(12) . .
C25A P1 Ir1 120.50(17) . .
C25B P1 Ir1 116.48(17) . .
C1 N1 C3 109.7(3) . .
C1 N1 C4 114.8(3) . .
C3 N1 C4 135.2(3) . .
C1 N2 C2 108.8(3) . .
C1 N2 C12 123.0(3) . .
C2 N2 C12 127.2(3) . .
C13 N3 C17 118.4(3) . .
C13 N3 Ir1 123.5(2) . .
C17 N3 Ir1 118.0(2) . .
N2 C1 N1 107.3(3) . .
N2 C1 Ir1 132.9(3) . .
N1 C1 Ir1 119.8(2) . .
C3 C2 N2 108.0(3) . .
C3 C2 H2 126.0 . .
N2 C2 H2 126.0 . .
C2 C3 N1 106.3(3) . .
C2 C3 H3 127.0 . .
N1 C3 H3 126.8 . .
C9 C4 C5 126.2(4) . .
C9 C4 N1 120.6(3) . .
C5 C4 N1 113.3(3) . .
C6 C5 C4 112.8(3) . .
C6 C5 Ir1 133.9(3) . .
C4 C5 Ir1 113.3(3) . .
C7 C6 C5 121.0(4) . .
C7 C6 C10 116.6(4) . .
C5 C6 C10 122.2(4) . .
C8 C7 C6 123.8(4) . .
C8 C7 H7 118.1 . .
C6 C7 H7 118.1 . .
C7 C8 C9 116.9(4) . .
C7 C8 C11 121.2(4) . .
C9 C8 C11 121.8(4) . .
C8 C9 C4 119.2(4) . .
C8 C9 H9 120.5 . .
C4 C9 H9 120.3 . .
C6 C10 H10A 109.5 . .
C6 C10 H10B 109.5 . .
H10A C10 H10B 109.5 . .
C6 C10 H10C 109.5 . .
H10A C10 H10C 109.5 . .
H10B C10 H10C 109.5 . .
C8 C11 H11A 109.5 . .
C8 C11 H11B 109.5 . .
H11A C11 H11B 109.5 . .
C8 C11 H11C 109.5 . .
H11A C11 H11C 109.5 . .
H11B C11 H11C 109.5 . .
N2 C12 C13 115.9(3) . .
N2 C12 Ir1 111.5(2) . 3_676
C13 C12 Ir1 109.0(2) . 3_676
N2 C12 H12 106.6 . .
C13 C12 H12 106.6 . .
Ir1 C12 H12 106.6 3_676 .
N3 C13 C14 119.3(3) . .
N3 C13 C12 124.9(3) . .
C14 C13 C12 115.6(3) . .
C15 C14 C13 120.8(4) . .
C15 C14 H14 119.7 . .
C13 C14 H14 119.5 . .
C14 C15 C16 119.5(4) . .
C14 C15 H15 120.2 . .
C16 C15 H15 120.3 . .
C17 C16 C15 119.3(4) . .
C17 C16 H16 120.3 . .
C15 C16 H16 120.4 . .
C16 C17 N3 122.6(4) . .
C16 C17 C18 118.7(4) . .
N3 C17 C18 118.6(4) . .
C17 C18 P1 116.4(3) . .
C17 C18 H18A 108.2 . .
P1 C18 H18A 108.2 . .
C17 C18 H18B 108.2 . .
P1 C18 H18B 108.2 . .
H18A C18 H18B 107.3 . .
C24 C19 C20 116.9(4) . .
C24 C19 P1 120.3(3) . .
C20 C19 P1 122.8(3) . .
C21 C20 C19 121.5(4) . .
C21 C20 H20 119.2 . .
C19 C20 H20 119.3 . .
C22 C21 C20 120.2(5) . .
C22 C21 H21 119.7 . .
C20 C21 H21 120.1 . .
C21 C22 C23 120.2(5) . .
C21 C22 H22 120.0 . .
C23 C22 H22 119.8 . .
C22 C23 C24 119.8(4) . .
C22 C23 H23 120.0 . .
C24 C23 H23 120.2 . .
C19 C24 C23 121.4(4) . .
C19 C24 H24 119.3 . .
C23 C24 H24 119.2 . .
C26A C25A C30A 120.0 . .
C26A C25A P1 120.8(3) . .
C30A C25A P1 119.2(3) . .
C25A C26A C27A 120.0 . .
C25A C26A H26A 120.0 . .
C27A C26A H26A 120.0 . .
C27A C27A C28A 110.3(7) 3_575 .
C27A C27A C26A 122.4(8) 3_575 .
C28A C27A C26A 120.0 . .
C27A C27A H27A 28.2 3_575 .
C28A C27A H27A 120.0 . .
C26A C27A H27A 120.0 . .
C27A C27A H27A 50.0(6) 3_575 3_575
C28A C27A H27A 84.6(11) . 3_575
C26A C27A H27A 107.4(11) . 3_575
H27A C27A H27A 78.2 . 3_575
C27A C28A C29A 120.0 . .
C27A C28A H28A 120.0 . .
C29A C28A H28A 120.0 . .
C27A C28A H27A 23.6(5) . 3_575
C29A C28A H27A 124.0(4) . 3_575
H28A C28A H27A 110.9 . 3_575
C30A C29A C28A 120.0 . .
C30A C29A H29A 120.0 . .
C28A C29A H29A 120.0 . .
C29A C30A C25A 120.0 . .
C29A C30A H30A 120.0 . .
C25A C30A H30A 120.0 . .
C26B C25B C30B 120.0 . .
C26B C25B P1 119.8(3) . .
C30B C25B P1 120.2(3) . .
C27B C26B C25B 120.0 . .
C27B C26B H26B 120.0 . .
C25B C26B H26B 120.0 . .
C26B C27B C28B 120.0 . .
C26B C27B H27B 120.0 . .
C28B C27B H27B 120.0 . .
C27B C28B C29B 120.0 . .
C27B C28B H28B 120.0 . .
C29B C28B H28B 120.0 . .
C30B C29B C28B 120.0 . .
C30B C29B H29B 120.0 . .
C28B C29B H29B 120.0 . .
C29B C30B C25B 120.0 . .
C29B C30B H30B 120.0 . .
C25B C30B H30B 120.0 . .

loop_
_geom_bond_atom_site_label_1
_geom_bond_atom_site_label_2
_geom_bond_distance
_geom_bond_site_symmetry_2
Ir1 C1 1.947(3) .
Ir1 C5 2.091(4) .
Ir1 N3 2.163(3) .
Ir1 C12 2.253(4) 3_676
Ir1 P1 2.3023(9) .
Ir1 H1IR 1.624(18) .
P1 C18 1.820(5) .
P1 C19 1.834(4) .
P1 C25A 1.864(4) .
P1 C25B 1.877(4) .
N1 C1 1.352(5) .
N1 C3 1.377(5) .
N1 C4 1.428(5) .
N2 C1 1.330(4) .
N2 C2 1.386(5) .
N2 C12 1.463(5) .
N3 C13 1.364(5) .
N3 C17 1.365(5) .
C2 C3 1.346(6) .
C2 H2 0.9500 .
C3 H3 0.9500 .
C4 C9 1.386(5) .
C4 C5 1.409(5) .
C5 C6 1.408(5) .
C6 C7 1.401(6) .
C6 C10 1.490(7) .
C7 C8 1.373(6) .
C7 H7 0.9500 .
C8 C9 1.381(6) .
C8 C11 1.512(6) .
C9 H9 0.9500 .
C10 H10A 0.9800 .
C10 H10B 0.9800 .
C10 H10C 0.9800 .
C11 H11A 0.9800 .
C11 H11B 0.9800 .
C11 H11C 0.9800 .
C12 C13 1.492(5) .
C12 H12 1.0000 .
C13 C14 1.405(5) .
C14 C15 1.355(6) .
C14 H14 0.9500 .
C15 C16 1.369(6) .
C15 H15 0.9500 .
C16 C17 1.361(6) .
C16 H16 0.9500 .
C17 C18 1.487(6) .
C18 H18A 0.9900 .
C18 H18B 0.9900 .
C19 C24 1.376(5) .
C19 C20 1.391(6) .
C20 C21 1.380(7) .
C20 H20 0.9500 .
C21 C22 1.348(7) .
C21 H21 0.9500 .
C22 C23 1.366(7) .
C22 H22 0.9500 .
C23 C24 1.387(6) .
C23 H23 0.9500 .
C24 H24 0.9500 .
C25A C26A 1.3900 .
C25A C30A 1.3900 .
C26A C27A 1.3900 .
C26A H26A 0.9500 .
C27A C27A 1.213(9) 3_575
C27A C28A 1.3900 .
C27A H27A 0.9500 .
C27A H27A 0.585(11) 3_575
C28A C29A 1.3900 .
C28A H28A 0.9500 .
C29A C30A 1.3900 .
C29A H29A 0.9500 .
C30A H30A 0.9500 .
C25B C26B 1.3900 .
C25B C30B 1.3900 .
C26B C27B 1.3900 .
C26B H26B 0.9500 .
C27B C28B 1.3900 .
C27B H27B 0.9500 .
C28B C29B 1.3900 .
C28B H28B 0.9500 .
C29B C30B 1.3900 .
C29B H29B 0.9500 .
C30B H30B 0.9500 .

loop_
_geom_torsion_atom_site_label_1
_geom_torsion_atom_site_label_2
_geom_torsion_atom_site_label_3
_geom_torsion_atom_site_label_4
_geom_torsion
_geom_torsion_site_symmetry_1
_geom_torsion_site_symmetry_4
C2 N2 C1 N1 -0.4(4) . .
C12 N2 C1 N1 -169.5(3) . .
C2 N2 C1 Ir1 179.5(3) . .
C12 N2 C1 Ir1 10.4(5) . .
C3 N1 C1 N2 1.0(4) . .
C4 N1 C1 N2 175.3(3) . .
C3 N1 C1 Ir1 -178.9(3) . .
C4 N1 C1 Ir1 -4.6(4) . .
C1 N2 C2 C3 -0.3(4) . .
C12 N2 C2 C3 168.2(4) . .
N2 C2 C3 N1 0.9(5) . .
C1 N1 C3 C2 -1.2(5) . .
C4 N1 C3 C2 -173.8(4) . .
C1 N1 C4 C9 178.9(3) . .
C3 N1 C4 C9 -8.8(6) . .
C1 N1 C4 C5 -1.0(4) . .
C3 N1 C4 C5 171.3(4) . .
C9 C4 C5 C6 3.4(6) . .
N1 C4 C5 C6 -176.7(3) . .
C9 C4 C5 Ir1 -174.3(3) . .
N1 C4 C5 Ir1 5.6(4) . .
C4 C5 C6 C7 -3.8(6) . .
Ir1 C5 C6 C7 173.3(3) . .
C4 C5 C6 C10 172.4(6) . .
Ir1 C5 C6 C10 -10.6(8) . .
C5 C6 C7 C8 1.9(7) . .
C10 C6 C7 C8 -174.4(6) . .
C6 C7 C8 C9 0.9(7) . .
C6 C7 C8 C11 -177.6(5) . .
C7 C8 C9 C4 -1.4(6) . .
C11 C8 C9 C4 177.1(4) . .
C5 C4 C9 C8 -0.8(6) . .
N1 C4 C9 C8 179.3(3) . .
C1 N2 C12 C13 -38.5(5) . .
C2 N2 C12 C13 154.5(4) . .
C1 N2 C12 Ir1 87.0(3) . 3_676
C2 N2 C12 Ir1 -80.0(4) . 3_676
C17 N3 C13 C14 1.8(5) . .
Ir1 N3 C13 C14 177.7(3) . .
C17 N3 C13 C12 175.9(3) . .
Ir1 N3 C13 C12 -8.2(5) . .
N2 C12 C13 N3 36.8(5) . .
Ir1 C12 C13 N3 -90.0(4) 3_676 .
N2 C12 C13 C14 -148.9(3) . .
Ir1 C12 C13 C14 84.3(4) 3_676 .
N3 C13 C14 C15 1.8(6) . .
C12 C13 C14 C15 -172.8(4) . .
C13 C14 C15 C16 -3.0(7) . .
C14 C15 C16 C17 0.7(7) . .
C15 C16 C17 N3 3.0(6) . .
C15 C16 C17 C18 -173.3(5) . .
C13 N3 C17 C16 -4.2(6) . .
Ir1 N3 C17 C16 179.6(3) . .
C13 N3 C17 C18 172.1(4) . .
Ir1 N3 C17 C18 -4.0(5) . .
C16 C17 C18 P1 -166.7(4) . .
N3 C17 C18 P1 16.8(6) . .
C19 P1 C18 C17 115.6(4) . .
C25A P1 C18 C17 -139.8(5) . .
C25B P1 C18 C17 -142.9(4) . .
Ir1 P1 C18 C17 -19.0(5) . .
C18 P1 C19 C24 -149.5(3) . .
C25A P1 C19 C24 117.5(4) . .
C25B P1 C19 C24 95.5(4) . .
Ir1 P1 C19 C24 -36.0(4) . .
C18 P1 C19 C20 30.1(4) . .
C25A P1 C19 C20 -62.8(4) . .
C25B P1 C19 C20 -84.9(4) . .
Ir1 P1 C19 C20 143.7(3) . .
C24 C19 C20 C21 -0.9(7) . .
P1 C19 C20 C21 179.5(4) . .
C19 C20 C21 C22 -0.4(8) . .
C20 C21 C22 C23 1.3(8) . .
C21 C22 C23 C24 -0.8(7) . .
C20 C19 C24 C23 1.4(6) . .
P1 C19 C24 C23 -179.0(3) . .
C22 C23 C24 C19 -0.6(7) . .
C18 P1 C25A C26A 47.8(3) . .
C19 P1 C25A C26A 150.8(3) . .
Ir1 P1 C25A C26A -52.7(3) . .
C18 P1 C25A C30A -132.7(3) . .
C19 P1 C25A C30A -29.8(3) . .
Ir1 P1 C25A C30A 126.8(3) . .
C30A C25A C26A C27A 0.0 . .
P1 C25A C26A C27A 179.5(4) . .
C25A C26A C27A C27A 147.1(10) . 3_575
C25A C26A C27A C28A 0.0 . .
C27A C27A C28A C29A -150.7(9) 3_575 .
C26A C27A C28A C29A 0.0 . .
C27A C28A C29A C30A 0.0 . .
C28A C29A C30A C25A 0.0 . .
C26A C25A C30A C29A 0.0 . .
P1 C25A C30A C29A -179.5(4) . .
C18 P1 C25B C26B 108.4(3) . .
C19 P1 C25B C26B -145.5(3) . .
Ir1 P1 C25B C26B -5.4(4) . .
C18 P1 C25B C30B -69.1(4) . .
C19 P1 C25B C30B 37.0(3) . .
Ir1 P1 C25B C30B 177.1(2) . .
C30B C25B C26B C27B 0.0 . .
P1 C25B C26B C27B -177.5(4) . .
C25B C26B C27B C28B 0.0 . .
C26B C27B C28B C29B 0.0 . .
C27B C28B C29B C30B 0.0 . .
C28B C29B C30B C25B 0.0 . .
C26B C25B C30B C29B 0.0 . .
P1 C25B C30B C29B 177.5(4) . .
